data_4307327
loop_
_publ_author_name
'Takashi Aridomi'
'Tatsuya Kawamoto'
'Takumi Konno'

_publ_contact_author 'Takumi Konno'
_publ_contact_author_address
;
  Department of Chemistry, Graduate School of Science, Osaka University, 
Toyonaka, Osaka, 560-0043, Japan
;
_publ_contact_author_email ' konno@ch.wani.osaka-u.ac.jp '
_publ_contact_author_fax ' +81-6-6850-5765 '
_publ_contact_author_phone ' +81-6-6850-5765 '
_publ_section_title
;
Controlled Binding of al-Cysteinato Cobalt(III) Octahedron to a Cadmium(II)
Center
;
_journal_name_full 'Inorganic Chemistry'
_journal_page_first 1343
_journal_page_last 1353
_journal_paper_doi 10.1021/ic061868e
_journal_volume 46
_journal_year 2007
_chemical_absolute_configuration rmad
_chemical_formula_sum 'C7 H21.5 Br3.5 Cd Co N5 O2 S'
_chemical_formula_weight 690.87
_chemical_name_systematic
; 
 ? 
;
_space_group_IT_number 92
_symmetry_cell_setting tetragonal
_symmetry_Int_Tables_number 92
_symmetry_space_group_name_Hall 'P 4abw 2nw'
_symmetry_space_group_name_H-M 'P 41 21 2'
_atom_sites_solution_hydrogens geom
_atom_sites_solution_primary direct
_atom_sites_solution_secondary difmap
_audit_creation_method SHELXL-97
_cell_angle_alpha 90.00
_cell_angle_beta 90.00
_cell_angle_gamma 90.00
_cell_formula_units_Z 8
_cell_length_a 12.2302(15)
_cell_length_b 12.2302(15)
_cell_length_c 24.401(5)
_cell_measurement_reflns_used 25
_cell_measurement_temperature 293(2)
_cell_measurement_theta_max 14.7
_cell_measurement_theta_min 12.6
_cell_volume 3649.8(10)
_computing_cell_refinement WinAFC
_computing_data_collection WinAFC
_computing_data_reduction ydkr
_computing_structure_refinement 'SHELXL-97 (Sheldrick, 1997)'
_computing_structure_solution 'SHELXL-97 (Sheldrick, 1997)'
_diffrn_ambient_temperature 293(2)
_diffrn_measured_fraction_theta_full 0.998
_diffrn_measured_fraction_theta_max 0.998
_diffrn_measurement_device_type 'Rigaku AFC7R'
_diffrn_measurement_method \w-2\q
_diffrn_radiation_monochromator graphite
_diffrn_radiation_source 'fine-focus sealed tube'
_diffrn_radiation_type MoK\a
_diffrn_radiation_wavelength 0.71069
_diffrn_reflns_av_R_equivalents 0.0268
_diffrn_reflns_av_sigmaI/netI 0.0765
_diffrn_reflns_limit_h_max 17
_diffrn_reflns_limit_h_min -7
_diffrn_reflns_limit_k_max 12
_diffrn_reflns_limit_k_min 0
_diffrn_reflns_limit_l_max 34
_diffrn_reflns_limit_l_min -14
_diffrn_reflns_number 3867
_diffrn_reflns_theta_full 29.99
_diffrn_reflns_theta_max 29.99
_diffrn_reflns_theta_min 2.89
_diffrn_standards_decay_% -2.75
_diffrn_standards_interval_count 150
_diffrn_standards_number 3
_exptl_absorpt_coefficient_mu 9.859
_exptl_absorpt_correction_T_max 0.139
_exptl_absorpt_correction_T_min 0.092
_exptl_absorpt_correction_type psi-scan
_exptl_crystal_colour brown
_exptl_crystal_density_diffrn 2.515
_exptl_crystal_density_method 'not measured'
_exptl_crystal_description block
_exptl_crystal_F_000 2624
_exptl_crystal_size_max 0.20
_exptl_crystal_size_mid 0.20
_exptl_crystal_size_min 0.20
_refine_diff_density_max 3.169
_refine_diff_density_min -3.253
_refine_diff_density_rms 0.196
_refine_ls_abs_structure_details 'Flack H D (1983), Acta Cryst. A39, 876-881'
_refine_ls_abs_structure_Flack -0.01(3)
_refine_ls_extinction_coef 0.00039(6)
_refine_ls_extinction_expression Fc^*^=kFc[1+0.001xFc^2^\l^3^/sin(2\q)]^-1/4^
_refine_ls_extinction_method SHELXL
_refine_ls_goodness_of_fit_ref 1.017
_refine_ls_hydrogen_treatment mixed
_refine_ls_matrix_type full
_refine_ls_number_parameters 191
_refine_ls_number_reflns 3232
_refine_ls_number_restraints 0
_refine_ls_restrained_S_all 1.017
_refine_ls_R_factor_all 0.1227
_refine_ls_R_factor_gt 0.0428
_refine_ls_shift/su_max 0.000
_refine_ls_shift/su_mean 0.000
_refine_ls_structure_factor_coef Fsqd
_refine_ls_weighting_details 'calc w=1/[\s^2^(Fo^2^)+(0.0365P)^2^+26.9335P] where P=(Fo^2^+2Fc^2^)/3'
_refine_ls_weighting_scheme calc
_refine_ls_wR_factor_gt 0.1016
_refine_ls_wR_factor_ref 0.1251
_reflns_number_gt 1831
_reflns_number_total 3232
_reflns_threshold_expression >2sigma(I)
_cod_data_source_file ic061868esi20061121_121855_3.cif
_cod_data_source_block 2
_cod_original_cell_volume 3649.8(9)
_cod_original_formula_sum 'C7 H21.50 Br3.50 Cd Co N5 O2 S'
_cod_database_code 4307327

loop_
_symmetry_equiv_pos_as_xyz
'x, y, z'
'-y+1/2, x+1/2, z+1/4'
'-x, -y, z+1/2'
'y+1/2, -x+1/2, z+3/4'
'-x+1/2, y+1/2, -z+1/4'
'y, x, -z'
'x+1/2, -y+1/2, -z+3/4'
'-y, -x, -z+1/2'

loop_
_atom_site_label
_atom_site_type_symbol
_atom_site_fract_x
_atom_site_fract_y
_atom_site_fract_z
_atom_site_U_iso_or_equiv
_atom_site_adp_type
_atom_site_occupancy
_atom_site_symmetry_multiplicity
_atom_site_calc_flag
_atom_site_refinement_flags
_atom_site_disorder_assembly
_atom_site_disorder_group
Cd1 Cd 0.24404(9) 0.24404(9) 0.5000 0.1027(9) Uani 1 2 d S . .
Cd2 Cd -0.25729(8) 0.25729(8) 0.7500 0.0447(3) Uani 1 2 d S . .
Br1 Br 0.39704(10) 0.39704(10) 0.5000 0.0399(4) Uani 1 2 d S . .
Br2 Br 0.37840(10) 0.08609(10) 0.51800(5) 0.0362(3) Uani 1 1 d . . .
Br3 Br -0.2442(3) 0.43507(13) 0.69359(6) 0.0969(8) Uani 1 1 d . . .
Br4 Br -0.25067(16) 0.07701(12) 0.69503(7) 0.0614(4) Uani 1 1 d . . .
Co1 Co 0.24291(13) 0.20661(11) 0.69505(6) 0.0252(3) Uani 1 1 d . . .
S1 S 0.2001(2) 0.3036(2) 0.61920(13) 0.0333(6) Uani 1 1 d . . .
O1 O 0.0365(9) 0.1224(8) 0.5412(4) 0.064(3) Uani 1 1 d . . .
O2 O 0.1178(8) 0.0028(7) 0.5971(4) 0.046(2) Uani 1 1 d . . .
N1 N 0.0997(7) 0.1318(7) 0.6853(4) 0.031(2) Uani 1 1 d . . .
H1 H 0.1118 0.0592 0.6846 0.038 Uiso 1 1 calc R . .
H2 H 0.0583 0.1458 0.7149 0.038 Uiso 1 1 calc R . .
N2 N 0.2748(8) 0.1277(7) 0.7650(3) 0.032(2) Uani 1 1 d . . .
H3 H 0.2514 0.0581 0.7623 0.039 Uiso 1 1 calc R . .
H4 H 0.3475 0.1264 0.7707 0.039 Uiso 1 1 calc R . .
N3 N 0.1785(8) 0.3166(8) 0.7433(4) 0.038(2) Uani 1 1 d . . .
H5 H 0.1974 0.3838 0.7317 0.046 Uiso 1 1 calc R . .
H6 H 0.1051 0.3114 0.7422 0.046 Uiso 1 1 calc R . .
N4 N 0.3225(8) 0.0931(8) 0.6547(4) 0.032(2) Uani 1 1 d . . .
H7 H 0.3053 0.0267 0.6681 0.039 Uiso 1 1 calc R . .
H8 H 0.3035 0.0949 0.6190 0.039 Uiso 1 1 calc R . .
N5 N 0.3844(7) 0.2843(8) 0.6981(4) 0.033(2) Uani 1 1 d . . .
H9 H 0.3751 0.3553 0.6897 0.040 Uiso 1 1 calc R . .
H10 H 0.4130 0.2799 0.7320 0.040 Uiso 1 1 calc R . .
C1 C 0.0533(8) 0.2819(9) 0.6240(5) 0.030(3) Uani 1 1 d . . .
H11 H 0.0227 0.3261 0.6533 0.036 Uiso 1 1 calc R . .
H12 H 0.0180 0.3021 0.5899 0.036 Uiso 1 1 calc R . .
C2 C 0.0356(9) 0.1611(9) 0.6359(5) 0.029(2) Uani 1 1 d . . .
H13 H -0.0421 0.1494 0.6437 0.035 Uiso 1 1 calc R . .
C3 C 0.0683(10) 0.0875(10) 0.5881(5) 0.034(3) Uani 1 1 d . . .
C4 C 0.2203(10) 0.1812(9) 0.8122(4) 0.033(3) Uani 1 1 d . . .
H14 H 0.2609 0.1674 0.8457 0.039 Uiso 1 1 calc R . .
H15 H 0.1467 0.1529 0.8167 0.039 Uiso 1 1 calc R . .
C5 C 0.2170(12) 0.3005(10) 0.8005(5) 0.045(3) Uani 1 1 d . . .
H16 H 0.1678 0.3367 0.8259 0.054 Uiso 1 1 calc R . .
H17 H 0.2893 0.3318 0.8050 0.054 Uiso 1 1 calc R . .
C6 C 0.4420(10) 0.1126(12) 0.6604(5) 0.044(3) Uani 1 1 d . . .
H18 H 0.4682 0.0838 0.6950 0.052 Uiso 1 1 calc R . .
H19 H 0.4816 0.0769 0.6309 0.052 Uiso 1 1 calc R . .
C7 C 0.4585(10) 0.2322(12) 0.6580(5) 0.044(4) Uani 1 1 d . . .
H20 H 0.5338 0.2499 0.6667 0.053 Uiso 1 1 calc R . .
H21 H 0.4428 0.2589 0.6214 0.053 Uiso 1 1 calc R . .
H22 H 0.063(14) 0.063(14) 0.5000 0.10(8) Uiso 1 2 d S . .

loop_
_atom_site_aniso_label
_atom_site_aniso_U_11
_atom_site_aniso_U_22
_atom_site_aniso_U_33
_atom_site_aniso_U_23
_atom_site_aniso_U_13
_atom_site_aniso_U_12
Cd1 0.0447(5) 0.0447(5) 0.219(3) 0.0528(10) -0.0528(10) -0.0112(9)
Cd2 0.0462(5) 0.0462(5) 0.0416(6) -0.0029(5) -0.0029(5) 0.0093(8)
Br1 0.0305(5) 0.0305(5) 0.0588(11) -0.0091(6) 0.0091(6) -0.0018(7)
Br2 0.0433(7) 0.0289(6) 0.0363(5) -0.0008(5) -0.0038(6) -0.0040(5)
Br3 0.207(3) 0.0438(9) 0.0394(7) -0.0019(7) -0.0116(13) 0.0182(14)
Br4 0.0736(11) 0.0418(7) 0.0688(9) -0.0134(8) 0.0074(10) -0.0026(9)
Co1 0.0275(7) 0.0208(6) 0.0272(7) 0.0023(6) -0.0007(7) -0.0006(6)
S1 0.0281(14) 0.0328(15) 0.0391(15) 0.0122(13) -0.0051(13) -0.0021(13)
O1 0.110(10) 0.040(6) 0.040(5) -0.012(5) -0.024(6) 0.022(6)
O2 0.060(7) 0.027(5) 0.051(5) -0.010(4) -0.016(5) 0.010(4)
N1 0.034(5) 0.020(4) 0.040(5) 0.007(4) 0.005(5) -0.002(4)
N2 0.047(6) 0.024(4) 0.026(4) 0.002(4) -0.009(4) 0.008(4)
N3 0.044(6) 0.029(5) 0.043(6) 0.002(5) 0.005(5) 0.001(4)
N4 0.036(6) 0.030(5) 0.031(5) 0.001(4) 0.006(4) 0.007(4)
N5 0.036(5) 0.033(5) 0.030(5) 0.007(4) -0.001(4) -0.005(4)
C1 0.026(6) 0.026(6) 0.037(6) 0.002(5) 0.000(5) 0.008(5)
C2 0.023(6) 0.031(6) 0.034(6) 0.002(5) -0.001(5) 0.005(5)
C3 0.028(6) 0.031(6) 0.043(7) 0.001(6) -0.002(5) -0.004(5)
C4 0.045(8) 0.029(6) 0.023(5) -0.001(5) -0.005(5) 0.003(5)
C5 0.057(9) 0.030(6) 0.049(7) -0.005(6) 0.000(7) -0.003(6)
C6 0.028(6) 0.066(10) 0.037(7) 0.009(7) -0.002(5) 0.003(6)
C7 0.029(6) 0.075(11) 0.028(6) 0.019(7) 0.001(5) -0.014(7)

loop_
_atom_type_symbol
_atom_type_description
_atom_type_scat_dispersion_real
_atom_type_scat_dispersion_imag
_atom_type_scat_source
C C 0.0033 0.0016 'International Tables Vol C Tables 4.2.6.8 and 6.1.1.4'
N N 0.0061 0.0033 'International Tables Vol C Tables 4.2.6.8 and 6.1.1.4'
Cd Cd -0.8075 1.2024 'International Tables Vol C Tables 4.2.6.8 and 6.1.1.4'
Co Co 0.3494 0.9721 'International Tables Vol C Tables 4.2.6.8 and 6.1.1.4'
O O 0.0106 0.0060 'International Tables Vol C Tables 4.2.6.8 and 6.1.1.4'
S S 0.1246 0.1234 'International Tables Vol C Tables 4.2.6.8 and 6.1.1.4'
H H 0.0000 0.0000 'International Tables Vol C Tables 4.2.6.8 and 6.1.1.4'
Br Br -0.2901 2.4595 'International Tables Vol C Tables 4.2.6.8 and 6.1.1.4'

loop_
_geom_angle_atom_site_label_1
_geom_angle_atom_site_label_2
_geom_angle_atom_site_label_3
_geom_angle
_geom_angle_site_symmetry_1
_geom_angle_site_symmetry_3
_geom_angle_publ_flag
Br2 Cd1 Br2 170.91(9) 6_556 . ?
Br2 Cd1 Br1 94.55(4) 6_556 . ?
Br2 Cd1 Br1 94.55(4) . . ?
Br2 Cd1 S1 83.00(6) 6_556 . ?
Br2 Cd1 S1 97.41(6) . . ?
Br1 Cd1 S1 87.46(6) . . ?
Br2 Cd1 S1 97.41(6) 6_556 6_556 ?
Br2 Cd1 S1 83.00(6) . 6_556 ?
Br1 Cd1 S1 87.46(6) . 6_556 ?
S1 Cd1 S1 174.92(12) . 6_556 ?
Br3 Cd2 Br3 112.93(14) . 8_556 ?
Br3 Cd2 Br4 116.16(5) . . ?
Br3 Cd2 Br4 104.52(9) 8_556 . ?
Br3 Cd2 Br4 104.52(9) . 8_556 ?
Br3 Cd2 Br4 116.16(5) 8_556 8_556 ?
Br4 Cd2 Br4 102.49(10) . 8_556 ?
N3 Co1 N4 172.1(4) . . ?
N3 Co1 N5 90.0(4) . . ?
N4 Co1 N5 85.7(4) . . ?
N3 Co1 N1 91.9(4) . . ?
N4 Co1 N1 92.9(4) . . ?
N5 Co1 N1 175.1(4) . . ?
N3 Co1 N2 84.1(4) . . ?
N4 Co1 N2 89.4(4) . . ?
N5 Co1 N2 91.7(4) . . ?
N1 Co1 N2 93.0(4) . . ?
N3 Co1 S1 92.2(3) . . ?
N4 Co1 S1 94.3(3) . . ?
N5 Co1 S1 88.9(3) . . ?
N1 Co1 S1 86.5(3) . . ?
N2 Co1 S1 176.3(3) . . ?
C1 S1 Co1 95.7(4) . . ?
C1 S1 Cd1 101.6(4) . . ?
Co1 S1 Cd1 128.03(13) . . ?
C3 O1 H22 115.8(16) . . ?
C2 N1 Co1 116.8(7) . . ?
C2 N1 H1 108.1 . . ?
Co1 N1 H1 108.1 . . ?
C2 N1 H2 108.1 . . ?
Co1 N1 H2 108.1 . . ?
H1 N1 H2 107.3 . . ?
C4 N2 Co1 111.3(6) . . ?
C4 N2 H3 109.4 . . ?
Co1 N2 H3 109.4 . . ?
C4 N2 H4 109.4 . . ?
Co1 N2 H4 109.4 . . ?
H3 N2 H4 108.0 . . ?
C5 N3 Co1 110.3(7) . . ?
C5 N3 H5 109.6 . . ?
Co1 N3 H5 109.6 . . ?
C5 N3 H6 109.6 . . ?
Co1 N3 H6 109.6 . . ?
H5 N3 H6 108.1 . . ?
C6 N4 Co1 109.1(8) . . ?
C6 N4 H7 109.9 . . ?
Co1 N4 H7 109.9 . . ?
C6 N4 H8 109.9 . . ?
Co1 N4 H8 109.9 . . ?
H7 N4 H8 108.3 . . ?
C7 N5 Co1 107.8(7) . . ?
C7 N5 H9 110.2 . . ?
Co1 N5 H9 110.2 . . ?
C7 N5 H10 110.2 . . ?
Co1 N5 H10 110.2 . . ?
H9 N5 H10 108.5 . . ?
C2 C1 S1 107.1(7) . . ?
C2 C1 H11 110.3 . . ?
S1 C1 H11 110.3 . . ?
C2 C1 H12 110.3 . . ?
S1 C1 H12 110.3 . . ?
H11 C1 H12 108.5 . . ?
N1 C2 C1 108.3(9) . . ?
N1 C2 C3 109.9(9) . . ?
C1 C2 C3 113.0(10) . . ?
N1 C2 H13 108.5 . . ?
C1 C2 H13 108.5 . . ?
C3 C2 H13 108.5 . . ?
O2 C3 O1 126.4(12) . . ?
O2 C3 C2 119.5(11) . . ?
O1 C3 C2 114.0(11) . . ?
N2 C4 C5 107.2(9) . . ?
N2 C4 H14 110.3 . . ?
C5 C4 H14 110.3 . . ?
N2 C4 H15 110.3 . . ?
C5 C4 H15 110.3 . . ?
H14 C4 H15 108.5 . . ?
N3 C5 C4 108.6(10) . . ?
N3 C5 H16 110.0 . . ?
C4 C5 H16 110.0 . . ?
N3 C5 H17 110.0 . . ?
C4 C5 H17 110.0 . . ?
H16 C5 H17 108.4 . . ?
C7 C6 N4 106.8(10) . . ?
C7 C6 H18 110.4 . . ?
N4 C6 H18 110.4 . . ?
C7 C6 H19 110.4 . . ?
N4 C6 H19 110.4 . . ?
H18 C6 H19 108.6 . . ?
N5 C7 C6 108.5(9) . . ?
N5 C7 H20 110.0 . . ?
C6 C7 H20 110.0 . . ?
N5 C7 H21 110.0 . . ?
C6 C7 H21 110.0 . . ?
H20 C7 H21 108.4 . . ?

loop_
_geom_bond_atom_site_label_1
_geom_bond_atom_site_label_2
_geom_bond_distance
_geom_bond_site_symmetry_2
_geom_bond_publ_flag
Cd1 Br2 2.5738(13) 6_556 ?
Cd1 Br2 2.5738(13) . ?
Cd1 Br1 2.646(2) . ?
Cd1 S1 3.046(3) . ?
Cd1 S1 3.046(3) 6_556 ?
Cd2 Br3 2.5784(18) . ?
Cd2 Br3 2.5784(18) 8_556 ?
Cd2 Br4 2.5820(17) . ?
Cd2 Br4 2.5820(17) 8_556 ?
Co1 N3 1.954(9) . ?
Co1 N4 1.961(9) . ?
Co1 N5 1.976(9) . ?
Co1 N1 1.991(9) . ?
Co1 N2 1.999(8) . ?
Co1 S1 2.259(3) . ?
S1 C1 1.819(11) . ?
O1 C3 1.281(13) . ?
O1 O1 2.500(19) 6_556 ?
O1 H22 1.28(5) . ?
O2 C3 1.220(14) . ?
N1 C2 1.482(13) . ?
N1 H1 0.9000 . ?
N1 H2 0.9000 . ?
N2 C4 1.484(13) . ?
N2 H3 0.9000 . ?
N2 H4 0.9000 . ?
N3 C5 1.487(15) . ?
N3 H5 0.9000 . ?
N3 H6 0.9000 . ?
N4 C6 1.488(14) . ?
N4 H7 0.9000 . ?
N4 H8 0.9000 . ?
N5 C7 1.476(15) . ?
N5 H9 0.9000 . ?
N5 H10 0.9000 . ?
C1 C2 1.521(15) . ?
C1 H11 0.9700 . ?
C1 H12 0.9700 . ?
C2 C3 1.526(15) . ?
C2 H13 0.9800 . ?
C4 C5 1.488(15) . ?
C4 H14 0.9700 . ?
C4 H15 0.9700 . ?
C5 H16 0.9700 . ?
C5 H17 0.9700 . ?
C6 C7 1.478(19) . ?
C6 H18 0.9700 . ?
C6 H19 0.9700 . ?
C7 H20 0.9700 . ?
C7 H21 0.9700 . ?

loop_
_geom_torsion_atom_site_label_1
_geom_torsion_atom_site_label_2
_geom_torsion_atom_site_label_3
_geom_torsion_atom_site_label_4
_geom_torsion
_geom_torsion_site_symmetry_1
_geom_torsion_site_symmetry_2
_geom_torsion_site_symmetry_3
_geom_torsion_site_symmetry_4
_geom_torsion_publ_flag
N3 Co1 S1 C1 -69.9(5) . . . . ?
N4 Co1 S1 C1 114.5(5) . . . . ?
N5 Co1 S1 C1 -159.9(5) . . . . ?
N1 Co1 S1 C1 21.9(5) . . . . ?
N3 Co1 S1 Cd1 -179.5(3) . . . . ?
N4 Co1 S1 Cd1 5.0(3) . . . . ?
N5 Co1 S1 Cd1 90.6(3) . . . . ?
N1 Co1 S1 Cd1 -87.7(3) . . . . ?
Br2 Cd1 S1 C1 50.9(4) 6_556 . . . ?
Br2 Cd1 S1 C1 -119.9(4) . . . . ?
Br1 Cd1 S1 C1 145.8(4) . . . . ?
Br2 Cd1 S1 Co1 157.75(15) 6_556 . . . ?
Br2 Cd1 S1 Co1 -13.10(16) . . . . ?
N3 Co1 N1 C2 96.1(8) . . . . ?
N4 Co1 N1 C2 -90.1(8) . . . . ?
N2 Co1 N1 C2 -179.7(8) . . . . ?
S1 Co1 N1 C2 4.0(7) . . . . ?
N3 Co1 N2 C4 8.9(8) . . . . ?
N4 Co1 N2 C4 -175.6(8) . . . . ?
N5 Co1 N2 C4 98.7(8) . . . . ?
N1 Co1 N2 C4 -82.7(8) . . . . ?
N5 Co1 N3 C5 -74.6(8) . . . . ?
N1 Co1 N3 C5 109.9(8) . . . . ?
N2 Co1 N3 C5 17.1(8) . . . . ?
S1 Co1 N3 C5 -163.5(8) . . . . ?
N5 Co1 N4 C6 13.4(8) . . . . ?
N1 Co1 N4 C6 -171.3(8) . . . . ?
N2 Co1 N4 C6 -78.3(8) . . . . ?
S1 Co1 N4 C6 102.0(7) . . . . ?
N3 Co1 N5 C7 -172.1(7) . . . . ?
N4 Co1 N5 C7 14.5(7) . . . . ?
N2 Co1 N5 C7 103.8(7) . . . . ?
S1 Co1 N5 C7 -79.9(7) . . . . ?
Co1 S1 C1 C2 -45.9(8) . . . . ?
Cd1 S1 C1 C2 84.8(7) . . . . ?
Co1 N1 C2 C1 -35.3(11) . . . . ?
Co1 N1 C2 C3 88.5(10) . . . . ?
S1 C1 C2 N1 54.5(10) . . . . ?
S1 C1 C2 C3 -67.4(11) . . . . ?
O1 O1 C3 O2 -16.6(16) 6_556 . . . ?
O1 O1 C3 C2 165.4(7) 6_556 . . . ?
N1 C2 C3 O2 17.0(16) . . . . ?
C1 C2 C3 O2 138.1(12) . . . . ?
N1 C2 C3 O1 -164.8(10) . . . . ?
C1 C2 C3 O1 -43.7(14) . . . . ?
Co1 N2 C4 C5 -32.6(12) . . . . ?
Co1 N3 C5 C4 -40.0(13) . . . . ?
N2 C4 C5 N3 46.5(14) . . . . ?
Co1 N4 C6 C7 -38.5(11) . . . . ?
Co1 N5 C7 C6 -40.1(11) . . . . ?
N4 C6 C7 N5 51.6(12) . . . . ?
